data_7231534
loop_
_publ_author_name
'Fujita, Wataru'

_publ_section_title
;
 Crystal structures, and magnetic and thermal properties of basic copper
 formates with two-dimensional triangular-lattice magnetic networks
;
_journal_issue 57
_journal_name_full 'RSC Advances'
_journal_page_first 32490
_journal_paper_doi 10.1039/C8RA07134A
_journal_volume 8
_journal_year 2018
_chemical_formula_moiety 'C H2 Cu O3'
_chemical_formula_sum 'C H2 Cu O3'
_chemical_formula_weight 125.57
_space_group_crystal_system monoclinic
_space_group_IT_number 11
_space_group_name_Hall '-P 2yb'
_space_group_name_H-M_alt 'P 1 21/m 1'
_symmetry_space_group_name_Hall '-P 2yb'
_symmetry_space_group_name_H-M 'P 1 21/m 1'
_atom_sites_solution_hydrogens geom
_atom_sites_solution_primary direct
_atom_sites_solution_secondary difmap
_audit_update_record
;
2018-08-02 deposited with the CCDC.
2018-09-13 downloaded from the CCDC.
;
_cell_angle_alpha 90.0000
_cell_angle_beta 101.805(9)
_cell_angle_gamma 90.0000
_cell_formula_units_Z 2
_cell_length_a 3.2574(12)
_cell_length_b 5.9387(14)
_cell_length_c 7.246(3)
_cell_measurement_reflns_used 570
_cell_measurement_temperature 130
_cell_measurement_theta_max 27.50
_cell_measurement_theta_min 3.40
_cell_volume 137.21(8)
_computing_cell_refinement 'CrystalClear-SM Expert 2.0 r16'
_computing_data_collection 'CrystalClear-SM Expert 2.0 r16 (Rigaku, 2014)'
_computing_data_reduction 'CrystalClear-SM Expert 2.0 r16'
_computing_molecular_graphics 'CrystalStructure 4.2.5'
_computing_publication_material 'CrystalStructure 4.2.5 (Rigaku, 2017)'
_computing_structure_refinement 'SHELXL Version 2014/7 (Sheldrick, 2008)'
_computing_structure_solution 'SHELXT Version 2014/5 (Sheldrick, 2014)'
_diffrn_ambient_temperature 130
_diffrn_detector_area_resol_mean 7.314
_diffrn_measured_fraction_theta_full 0.996
_diffrn_measured_fraction_theta_max 0.986
_diffrn_measurement_device_type 'Rigaku Mercury70'
_diffrn_measurement_method \w
_diffrn_radiation_type 'Mo K\a'
_diffrn_radiation_wavelength 0.71075
_diffrn_reflns_av_R_equivalents 0.0651
_diffrn_reflns_Laue_measured_fraction_full 0.996
_diffrn_reflns_Laue_measured_fraction_max 0.986
_diffrn_reflns_limit_h_max 4
_diffrn_reflns_limit_h_min -4
_diffrn_reflns_limit_k_max 7
_diffrn_reflns_limit_k_min -6
_diffrn_reflns_limit_l_max 9
_diffrn_reflns_limit_l_min -8
_diffrn_reflns_number 1340
_diffrn_reflns_point_group_measured_fraction_full 0.996
_diffrn_reflns_point_group_measured_fraction_max 0.986
_diffrn_reflns_theta_full 25.242
_diffrn_reflns_theta_max 27.491
_diffrn_reflns_theta_min 4.476
_diffrn_standards_number 0
_exptl_absorpt_coefficient_mu 7.712
_exptl_absorpt_correction_T_max 0.214
_exptl_absorpt_correction_T_min 0.159
_exptl_absorpt_correction_type multi-scan
_exptl_absorpt_process_details 'REQAB (Rigaku, 1998)'
_exptl_crystal_colour 'light blue'
_exptl_crystal_density_diffrn 3.039
_exptl_crystal_density_method 'not measured'
_exptl_crystal_description prism
_exptl_crystal_F_000 122.00
_exptl_crystal_size_max 0.200
_exptl_crystal_size_mid 0.200
_exptl_crystal_size_min 0.200
_refine_diff_density_max 0.45
_refine_diff_density_min -1.14
_refine_ls_extinction_method none
_refine_ls_goodness_of_fit_ref 1.089
_refine_ls_hydrogen_treatment mixed
_refine_ls_number_parameters 30
_refine_ls_number_reflns 342
_refine_ls_number_restraints 1
_refine_ls_R_factor_all 0.0319
_refine_ls_R_factor_gt 0.0296
_refine_ls_shift/su_max 0.000
_refine_ls_structure_factor_coef Fsqd
_refine_ls_weighting_details 'w = 1/[\s^2^(Fo^2^)+(0.0404P)^2^+0.2157P] where P=(Fo^2^+2Fc^2^)/3'
_refine_ls_weighting_scheme calc
_refine_ls_wR_factor_gt 0.0740
_refine_ls_wR_factor_ref 0.0755
_reflns_Friedel_coverage 0.000
_reflns_number_gt 312
_reflns_number_total 342
_reflns_threshold_expression F^2^>2.0\s(F^2^)
_cod_data_source_file c8ra07134a2.cif
_cod_data_source_block 170731f5
_cod_database_code 7231534

loop_
_space_group_symop_id
_space_group_symop_operation_xyz
1 +X,+Y,+Z
2 -X,1/2+Y,-Z
3 -X,-Y,-Z
4 +X,-1/2-Y,+Z

loop_
_atom_site_label
_atom_site_type_symbol
_atom_site_fract_x
_atom_site_fract_y
_atom_site_fract_z
_atom_site_U_iso_or_equiv
_atom_site_adp_type
_atom_site_occupancy
_atom_site_site_symmetry_order
_atom_site_calc_flag
_atom_site_refinement_flags_posn
_atom_site_refinement_flags_adp
_atom_site_refinement_flags_occupancy
Cu1 Cu 0.5000 0.5000 0.5000 0.0100(2) Uani 1 2 d S . P
O2 O 0.1060(9) 0.7500 0.4409(4) 0.0114(6) Uani 1 2 d DS T P
O3 O 0.4246(7) 0.4397(5) 0.2293(3) 0.0149(5) Uani 1 1 d . . .
C4 C 0.4161(13) 0.2500 0.1517(6) 0.0140(9) Uani 1 2 d S T P
H4 H 0.4019 0.2500 0.0222 0.017 Uiso 1 2 calc R U P
H2 H 0.048(17) 0.7500 0.317(3) 0.017 Uiso 1 2 d DS U P

loop_
_atom_site_aniso_label
_atom_site_aniso_U_11
_atom_site_aniso_U_22
_atom_site_aniso_U_33
_atom_site_aniso_U_23
_atom_site_aniso_U_13
_atom_site_aniso_U_12
Cu1 0.0107(3) 0.0080(4) 0.0114(4) -0.00024(16) 0.0024(2) 0.00137(15)
O2 0.0102(14) 0.0116(14) 0.0120(15) 0.000 0.0013(12) 0.000
O3 0.0179(11) 0.0147(11) 0.0121(11) -0.0004(10) 0.0034(9) 0.0020(10)
C4 0.015(2) 0.016(2) 0.011(2) 0.000 0.0040(17) 0.000

loop_
_atom_type_symbol
_atom_type_description
_atom_type_scat_dispersion_real
_atom_type_scat_dispersion_imag
_atom_type_scat_source
C C 0.0033 0.0016
;
International Tables for Crystallography
(Vol. C, Tables 4.2.6.8 and 6.1.1.4)
;
H H 0.0000 0.0000
;
International Tables for Crystallography
(Vol. C, Table 6.1.1.4)
;
Cu Cu 0.3201 1.2651
;
International Tables for Crystallography
(Vol. C, Tables 4.2.6.8 and 6.1.1.4)
;
O O 0.0106 0.0060
;
International Tables for Crystallography
(Vol. C, Tables 4.2.6.8 and 6.1.1.4)
;

loop_
_geom_angle_atom_site_label_1
_geom_angle_atom_site_label_2
_geom_angle_atom_site_label_3
_geom_angle
_geom_angle_site_symmetry_1
_geom_angle_site_symmetry_3
O2 Cu1 O2 180.0 . 3_666
O2 Cu1 O3 91.31(12) . 3_666
O2 Cu1 O3 88.69(12) 3_666 3_666
O2 Cu1 O3 88.69(12) . .
O2 Cu1 O3 91.31(12) 3_666 .
O3 Cu1 O3 180.0 3_666 .
O2 Cu1 Cu1 139.52(7) . 2_646
O2 Cu1 Cu1 40.48(7) 3_666 2_646
O3 Cu1 Cu1 100.54(8) 3_666 2_646
O3 Cu1 Cu1 79.46(8) . 2_646
O2 Cu1 Cu1 40.48(7) . 2_656
O2 Cu1 Cu1 139.52(7) 3_666 2_656
O3 Cu1 Cu1 79.46(8) 3_666 2_656
O3 Cu1 Cu1 100.54(8) . 2_656
Cu1 Cu1 Cu1 180.0 2_646 2_656
Cu1 O2 Cu1 99.04(13) 2_656 .
Cu1 O2 H2 103(2) 2_656 .
Cu1 O2 H2 103(2) . .
C4 O3 Cu1 126.8(3) . .
O3 C4 O3 127.4(4) . 4_565
O3 C4 H4 116.3 . .
O3 C4 H4 116.3 4_565 .

loop_
_geom_bond_atom_site_label_1
_geom_bond_atom_site_label_2
_geom_bond_distance
_geom_bond_site_symmetry_2
Cu1 O2 1.9518(19) .
Cu1 O2 1.9518(19) 3_666
Cu1 O3 1.960(2) 3_666
Cu1 O3 1.960(2) .
Cu1 Cu1 2.9694(7) 2_646
Cu1 Cu1 2.9694(7) 2_656
O2 Cu1 1.9518(19) 2_656
O2 H2 0.88(2) .
O3 C4 1.257(3) .
C4 O3 1.257(3) 4_565
C4 H4 0.9300 .

loop_
_geom_hbond_atom_site_label_D
_geom_hbond_atom_site_label_H
_geom_hbond_atom_site_label_A
_geom_hbond_site_symmetry_A
_geom_hbond_distance_DA
_geom_hbond_distance_DH
_geom_hbond_distance_HA
_geom_hbond_angle_DHA
_geom_hbond_publ_flag
O2 H2 O3 4_575 2.734(4) 0.88(2) 2.37(3) 105(2) no

loop_
_geom_torsion_atom_site_label_1
_geom_torsion_atom_site_label_2
_geom_torsion_atom_site_label_3
_geom_torsion_atom_site_label_4
_geom_torsion
_geom_torsion_site_symmetry_4
Cu1 O3 C4 O3 5.4(7) 4_565
